data_7701264
loop_
_publ_author_name
'Askari, Banafshe'
'Amiri Rudbari, Hadi'
'Micale, Nicola'
'Schirmeister, Tanja'
'Efferth, Thomas'
'Seo, Ean-Jeong'
'Bruno, Giuseppe'
'Schwickert, Kevin'

_publ_section_title
;
 Ruthenium(ii) and palladium(ii) homo- and heterobimetallic complexes:
 synthesis, crystal structures, theoretical calculations and biological
 studies.
;
_journal_issue 42
_journal_name_full 'Dalton transactions (Cambridge, England : 2003)'
_journal_page_first 15869
_journal_page_last 15887
_journal_paper_doi 10.1039/c9dt02353d
_journal_volume 48
_journal_year 2019
_chemical_formula_sum 'C23 H41 Cl2 N2 P Pd Ru S2'
_chemical_formula_weight 719.04
_space_group_crystal_system monoclinic
_space_group_IT_number 14
_space_group_name_Hall '-P 2ybc'
_space_group_name_H-M_alt 'P 1 21/c 1'
_symmetry_space_group_name_Hall '-P 2ybc'
_symmetry_space_group_name_H-M 'P 1 21/c 1'
_atom_sites_solution_hydrogens geom
_audit_creation_method SHELXL-2016/6
_audit_update_record
;
2019-06-04 deposited with the CCDC.    2019-09-25 downloaded from the CCDC.
;
_cell_angle_alpha 90
_cell_angle_beta 91.410(7)
_cell_angle_gamma 90
_cell_formula_units_Z 4
_cell_length_a 18.7688(17)
_cell_length_b 8.7665(8)
_cell_length_c 18.4286(16)
_cell_measurement_reflns_used 73
_cell_measurement_temperature 298(2)
_cell_measurement_theta_max 17.64
_cell_measurement_theta_min 2.17
_cell_volume 3031.3(5)
_computing_cell_refinement 'SAINT (Bruker, 2007)'
_computing_data_collection 'APEX2 (Bruker, 2007)'
_computing_data_reduction 'SAINT (Bruker, 2007)'
_computing_structure_refinement 'SHELXL-2016/6 (Sheldrick, 2016)'
_computing_structure_solution 'SHELXS97 (Sheldrick, 2008)'
_diffrn_ambient_temperature 298(2)
_diffrn_measured_fraction_theta_full 0.000
_diffrn_measured_fraction_theta_max 0.999
_diffrn_measurement_device_type 'Bruker APEX-II CCD'
_diffrn_radiation_type MoK\a
_diffrn_radiation_wavelength 0.71073
_diffrn_reflns_av_R_equivalents 0.0317
_diffrn_reflns_av_unetI/netI 0.0481
_diffrn_reflns_Laue_measured_fraction_full 0.000
_diffrn_reflns_Laue_measured_fraction_max 0.999
_diffrn_reflns_limit_h_max 23
_diffrn_reflns_limit_h_min -23
_diffrn_reflns_limit_k_max 10
_diffrn_reflns_limit_k_min -1
_diffrn_reflns_limit_l_max 23
_diffrn_reflns_limit_l_min -1
_diffrn_reflns_number 7755
_diffrn_reflns_point_group_measured_fraction_full 0.000
_diffrn_reflns_point_group_measured_fraction_max 0.999
_diffrn_reflns_theta_full 0.500
_diffrn_reflns_theta_max 26.494
_diffrn_reflns_theta_min 2.211
_exptl_absorpt_coefficient_mu 1.473
_exptl_absorpt_correction_T_max 0.794
_exptl_absorpt_correction_T_min 0.463
_exptl_absorpt_correction_type multi-scan
_exptl_absorpt_process_details 'SADABS; Bruker, 2008'
_exptl_crystal_colour red
_exptl_crystal_density_diffrn 1.576
_exptl_crystal_description irregular
_exptl_crystal_F_000 1456
_exptl_crystal_size_max 0.46
_exptl_crystal_size_mid 0.40
_exptl_crystal_size_min 0.12
_refine_diff_density_max 0.545
_refine_diff_density_min -0.389
_refine_diff_density_rms 0.074
_refine_ls_extinction_method none
_refine_ls_goodness_of_fit_ref 1.009
_refine_ls_hydrogen_treatment constr
_refine_ls_matrix_type full
_refine_ls_number_parameters 291
_refine_ls_number_reflns 6252
_refine_ls_number_restraints 12
_refine_ls_restrained_S_all 1.008
_refine_ls_R_factor_all 0.0838
_refine_ls_R_factor_gt 0.0424
_refine_ls_shift/su_max 0.006
_refine_ls_shift/su_mean 0.000
_refine_ls_structure_factor_coef Fsqd
_refine_ls_weighting_details 'w=1/[\s^2^(Fo^2^)+(0.0333P)^2^+2.6283P] where P=(Fo^2^+2Fc^2^)/3'
_refine_ls_weighting_scheme calc
_refine_ls_wR_factor_gt 0.0781
_refine_ls_wR_factor_ref 0.0936
_reflns_Friedel_coverage 0.000
_reflns_number_gt 3980
_reflns_number_total 6252
_reflns_threshold_expression 'I > 2\s(I)'
_cod_data_source_file c9dt02353d2.cif
_cod_data_source_block shelx
_cod_depositor_comments 'Adding full bibliography for 7701264--7701265.cif.'
_cod_database_code 7701264
_shelx_shelxl_version_number 2016/6
_shelx_space_group_comment
;
The symmetry employed for this shelxl refinement is uniquely defined
by the following loop, which should always be used as a source of
symmetry information in preference to the above space-group names.
They are only intended as comments.
;

loop_
_space_group_symop_operation_xyz
'x, y, z'
'-x, y+1/2, -z+1/2'
'-x, -y, -z'
'x, -y-1/2, z-1/2'

loop_
_atom_site_label
_atom_site_type_symbol
_atom_site_fract_x
_atom_site_fract_y
_atom_site_fract_z
_atom_site_U_iso_or_equiv
_atom_site_adp_type
_atom_site_occupancy
_atom_site_site_symmetry_order
_atom_site_calc_flag
_atom_site_refinement_flags_posn
_atom_site_refinement_flags_adp
Pd1 Pd 0.15843(2) 0.30921(5) 0.29071(2) 0.05590(13) Uani 1 1 d . .
Ru1 Ru 0.42660(2) 0.62036(5) 0.37642(2) 0.05310(13) Uani 1 1 d . .
S1 S 0.33167(7) 0.52024(18) 0.44197(6) 0.0611(4) Uani 1 1 d . .
S2 S 0.24488(7) 0.42375(19) 0.22686(6) 0.0653(4) Uani 1 1 d . .
P1 P 0.09872(7) 0.23169(18) 0.19012(7) 0.0604(4) Uani 1 1 d . .
Cl1 Cl 0.07435(9) 0.1828(2) 0.35819(9) 0.1068(6) Uani 1 1 d . .
Cl2 Cl 0.46887(8) 0.36199(19) 0.36131(7) 0.0750(4) Uani 1 1 d . .
N1 N 0.2186(2) 0.3805(5) 0.38093(19) 0.0594(11) Uani 1 1 d . .
N2 N 0.35785(19) 0.5640(5) 0.28925(18) 0.0518(10) Uani 1 1 d . .
C1 C 0.2774(2) 0.4539(6) 0.3725(2) 0.0486(12) Uani 1 1 d . .
C2 C 0.2997(2) 0.4883(6) 0.2975(2) 0.0489(12) Uani 1 1 d . .
C3 C 0.1970(3) 0.3525(8) 0.4558(3) 0.086(2) Uani 1 1 d . .
H3A H 0.233282 0.294180 0.480916 0.128 Uiso 1 1 calc R U
H3B H 0.153002 0.296723 0.455363 0.128 Uiso 1 1 calc R U
H3C H 0.190764 0.448117 0.480219 0.128 Uiso 1 1 calc R U
C4 C 0.3800(3) 0.5970(7) 0.2146(2) 0.0643(15) Uani 1 1 d . .
H4A H 0.420380 0.534870 0.203310 0.096 Uiso 1 1 calc R U
H4B H 0.392780 0.702758 0.210890 0.096 Uiso 1 1 calc R U
H4C H 0.341411 0.575028 0.181156 0.096 Uiso 1 1 calc R U
C5 C 0.1190(3) 0.3346(7) 0.1074(3) 0.0658(15) Uani 1 1 d . .
H5A H 0.170089 0.331813 0.100808 0.079 Uiso 1 1 calc R U
H5B H 0.096561 0.282106 0.066502 0.079 Uiso 1 1 calc R U
C6 C 0.0948(3) 0.4988(7) 0.1066(3) 0.0785(17) Uani 1 1 d . .
H6A H 0.116396 0.551197 0.147992 0.094 Uiso 1 1 calc R U
H6B H 0.043537 0.501934 0.111814 0.094 Uiso 1 1 calc R U
C7 C 0.1140(4) 0.5822(10) 0.0380(4) 0.130(3) Uani 1 1 d . .
H7A H 0.097383 0.685610 0.040434 0.195 Uiso 1 1 calc R U
H7B H 0.164755 0.581584 0.033050 0.195 Uiso 1 1 calc R U
H7C H 0.091875 0.532305 -0.003139 0.195 Uiso 1 1 calc R U
C8 C 0.0021(3) 0.2447(8) 0.1959(3) 0.0753(17) Uani 1 1 d . .
H8A H -0.012256 0.187770 0.238273 0.090 Uiso 1 1 calc R U
H8B H -0.010305 0.350642 0.203932 0.090 Uiso 1 1 calc R U
C9 C -0.0414(3) 0.1874(9) 0.1309(4) 0.098(2) Uani 1 1 d . .
H9A H -0.024539 0.235511 0.087142 0.117 Uiso 1 1 calc R U
H9B H -0.034942 0.078118 0.126117 0.117 Uiso 1 1 calc R U
C10 C -0.1198(3) 0.2225(9) 0.1393(4) 0.112(3) Uani 1 1 d . .
H10A H -0.146158 0.185344 0.097615 0.169 Uiso 1 1 calc R U
H10B H -0.136614 0.173612 0.182180 0.169 Uiso 1 1 calc R U
H10C H -0.126227 0.330778 0.143262 0.169 Uiso 1 1 calc R U
C11 C 0.1207(3) 0.0344(8) 0.1712(4) 0.094(2) Uani 1 1 d . .
H11A H 0.101896 -0.029913 0.209060 0.113 Uiso 1 1 calc R U
H11B H 0.097876 0.004441 0.125558 0.113 Uiso 1 1 calc R U
C12 C 0.2023(4) 0.0079(9) 0.1667(4) 0.114(3) Uani 1 1 d . .
H12A H 0.220586 0.074131 0.129321 0.136 Uiso 1 1 calc R U
H12B H 0.224489 0.038477 0.212488 0.136 Uiso 1 1 calc R U
C13 C 0.2228(5) -0.1410(11) 0.1517(7) 0.187(5) Uani 1 1 d . .
H13A H 0.273858 -0.146226 0.150021 0.281 Uiso 1 1 calc R U
H13B H 0.206382 -0.207646 0.189109 0.281 Uiso 1 1 calc R U
H13C H 0.202470 -0.171912 0.105755 0.281 Uiso 1 1 calc R U
C14 C 0.4109(3) 0.8522(7) 0.4192(3) 0.0725(16) Uani 1 1 d . .
C15 C 0.4547(3) 0.7663(7) 0.4679(3) 0.0666(15) Uani 1 1 d . .
H15A H 0.435472 0.740218 0.515304 0.080 Uiso 1 1 calc R U
C16 C 0.5160(3) 0.6936(7) 0.4473(3) 0.0655(15) Uani 1 1 d . .
H16A H 0.538618 0.619381 0.480281 0.079 Uiso 1 1 calc R U
C17 C 0.5395(3) 0.7041(8) 0.3742(3) 0.0788(18) Uani 1 1 d . .
C18 C 0.4976(4) 0.7895(8) 0.3253(3) 0.083(2) Uani 1 1 d . .
H18A H 0.506472 0.780617 0.273316 0.100 Uiso 1 1 calc R U
C19 C 0.4334(3) 0.8593(7) 0.3474(3) 0.0809(18) Uani 1 1 d . .
H19A H 0.400341 0.899354 0.309990 0.097 Uiso 1 1 calc R U
C20 C 0.3423(4) 0.9261(9) 0.4455(5) 0.116(3) Uani 1 1 d . .
H20A H 0.319062 0.845207 0.473007 0.139 Uiso 1 1 calc R U
C21 C 0.2900(4) 0.9632(10) 0.3854(5) 0.137(3) Uani 1 1 d . U
H21A H 0.284713 0.876790 0.353750 0.206 Uiso 1 1 calc R U
H21B H 0.244698 0.987778 0.405559 0.206 Uiso 1 1 calc R U
H21C H 0.306948 1.048951 0.358409 0.206 Uiso 1 1 calc R U
C22 C 0.3567(4) 1.0431(11) 0.4982(5) 0.150(4) Uani 1 1 d . .
H22A H 0.390797 1.006312 0.533759 0.225 Uiso 1 1 calc R U
H22B H 0.375624 1.131205 0.474488 0.225 Uiso 1 1 calc R U
H22C H 0.313373 1.070032 0.521638 0.225 Uiso 1 1 calc R U
C23 C 0.6060(3) 0.6202(10) 0.3524(4) 0.123(3) Uani 1 1 d . U
H23A H 0.626552 0.569141 0.394045 0.185 Uiso 1 1 calc R U
H23B H 0.593980 0.546416 0.315641 0.185 Uiso 1 1 calc R U
H23C H 0.639780 0.691606 0.333869 0.185 Uiso 1 1 calc R U

loop_
_atom_site_aniso_label
_atom_site_aniso_U_11
_atom_site_aniso_U_22
_atom_site_aniso_U_33
_atom_site_aniso_U_23
_atom_site_aniso_U_13
_atom_site_aniso_U_12
Pd1 0.0502(2) 0.0694(3) 0.0481(2) 0.0028(2) 0.00320(16) -0.0032(2)
Ru1 0.0482(2) 0.0769(3) 0.03402(19) 0.0065(2) -0.00303(15) -0.0004(2)
S1 0.0603(7) 0.0886(11) 0.0346(6) 0.0024(7) 0.0028(5) -0.0064(7)
S2 0.0550(7) 0.1016(12) 0.0391(6) 0.0021(7) -0.0013(5) -0.0145(8)
P1 0.0508(7) 0.0709(10) 0.0593(8) -0.0031(7) -0.0028(6) 0.0030(7)
Cl1 0.0953(12) 0.1501(18) 0.0751(10) 0.0168(11) 0.0073(9) -0.0580(12)
Cl2 0.0853(9) 0.0943(12) 0.0452(7) 0.0002(7) -0.0014(6) 0.0248(9)
N1 0.059(2) 0.078(3) 0.041(2) 0.007(2) 0.0059(18) -0.009(2)
N2 0.048(2) 0.073(3) 0.0341(19) 0.009(2) -0.0005(16) -0.002(2)
C1 0.050(3) 0.058(3) 0.037(2) 0.000(2) 0.004(2) 0.005(2)
C2 0.045(3) 0.066(3) 0.036(2) 0.003(2) 0.0007(19) 0.007(2)
C3 0.087(4) 0.120(6) 0.050(3) 0.007(3) 0.015(3) -0.029(4)
C4 0.055(3) 0.096(5) 0.042(3) 0.012(3) 0.001(2) -0.006(3)
C5 0.053(3) 0.093(5) 0.051(3) -0.010(3) -0.003(2) 0.005(3)
C6 0.072(4) 0.088(5) 0.075(4) 0.013(4) -0.007(3) 0.010(3)
C7 0.179(8) 0.122(7) 0.089(5) 0.034(5) -0.003(5) -0.007(6)
C8 0.052(3) 0.098(5) 0.076(4) 0.005(4) 0.001(3) -0.008(3)
C9 0.069(4) 0.110(6) 0.113(5) 0.002(5) -0.022(4) -0.015(4)
C10 0.064(4) 0.135(7) 0.137(6) 0.036(5) -0.025(4) -0.027(4)
C11 0.096(5) 0.089(5) 0.098(5) -0.010(4) -0.013(4) 0.009(4)
C12 0.116(6) 0.089(6) 0.135(6) -0.024(5) -0.028(5) 0.032(5)
C13 0.136(8) 0.117(9) 0.308(15) -0.007(9) 0.002(9) 0.018(7)
C14 0.077(4) 0.075(4) 0.064(3) -0.001(3) -0.018(3) -0.001(3)
C15 0.063(3) 0.089(5) 0.048(3) -0.002(3) -0.007(2) -0.005(3)
C16 0.051(3) 0.092(4) 0.053(3) 0.004(3) -0.012(2) -0.002(3)
C17 0.060(3) 0.113(5) 0.064(3) -0.008(4) 0.002(3) -0.021(4)
C18 0.098(5) 0.106(6) 0.045(3) 0.004(3) -0.004(3) -0.046(4)
C19 0.092(4) 0.082(5) 0.068(4) 0.015(3) -0.023(3) -0.017(4)
C20 0.093(5) 0.107(6) 0.147(7) -0.048(6) -0.029(5) 0.037(5)
C21 0.094(5) 0.130(7) 0.184(8) -0.041(7) -0.059(5) 0.031(5)
C22 0.127(7) 0.150(9) 0.171(8) -0.067(7) -0.023(6) 0.026(6)
C23 0.056(4) 0.186(9) 0.128(6) -0.038(6) 0.022(4) -0.005(5)

loop_
_atom_type_symbol
_atom_type_description
_atom_type_scat_dispersion_real
_atom_type_scat_dispersion_imag
_atom_type_scat_source
C C 0.0033 0.0016 'International Tables Vol C Tables 4.2.6.8 and 6.1.1.4'
H H 0.0000 0.0000 'International Tables Vol C Tables 4.2.6.8 and 6.1.1.4'
S S 0.1246 0.1234 'International Tables Vol C Tables 4.2.6.8 and 6.1.1.4'
Ru Ru -1.2594 0.8363 'International Tables Vol C Tables 4.2.6.8 and 6.1.1.4'
Pd Pd -0.9988 1.0072 'International Tables Vol C Tables 4.2.6.8 and 6.1.1.4'
Cl Cl 0.1484 0.1585 'International Tables Vol C Tables 4.2.6.8 and 6.1.1.4'
P P 0.1023 0.0942 'International Tables Vol C Tables 4.2.6.8 and 6.1.1.4'
N N 0.0061 0.0033 'International Tables Vol C Tables 4.2.6.8 and 6.1.1.4'

loop_
_geom_angle_atom_site_label_1
_geom_angle_atom_site_label_2
_geom_angle_atom_site_label_3
_geom_angle
N1 Pd1 P1 177.05(11)
N1 Pd1 S2 84.29(11)
P1 Pd1 S2 93.13(5)
N1 Pd1 Cl1 94.48(11)
P1 Pd1 Cl1 88.03(6)
S2 Pd1 Cl1 177.00(7)
N2 Ru1 C19 94.44(19)
N2 Ru1 C15 150.22(19)
C19 Ru1 C15 66.9(2)
N2 Ru1 C16 166.41(17)
C19 Ru1 C16 79.4(2)
C15 Ru1 C16 36.74(18)
N2 Ru1 C14 113.99(18)
C19 Ru1 C14 37.4(2)
C15 Ru1 C14 37.87(19)
C16 Ru1 C14 68.0(2)
N2 Ru1 C18 101.38(18)
C19 Ru1 C18 37.8(2)
C15 Ru1 C18 78.4(2)
C16 Ru1 C18 66.4(2)
C14 Ru1 C18 67.8(2)
N2 Ru1 C17 128.84(17)
C19 Ru1 C17 67.5(2)
C15 Ru1 C17 67.1(2)
C16 Ru1 C17 37.59(18)
C14 Ru1 C17 80.8(2)
C18 Ru1 C17 36.5(2)
N2 Ru1 S1 81.10(10)
C19 Ru1 S1 122.58(19)
C15 Ru1 S1 89.63(15)
C16 Ru1 S1 112.44(14)
C14 Ru1 S1 92.90(16)
C18 Ru1 S1 160.0(2)
C17 Ru1 S1 149.42(15)
N2 Ru1 Cl2 83.58(12)
C19 Ru1 Cl2 148.84(19)
C15 Ru1 Cl2 124.55(15)
C16 Ru1 Cl2 95.41(16)
C14 Ru1 Cl2 162.33(14)
C18 Ru1 Cl2 112.0(2)
C17 Ru1 Cl2 89.52(19)
S1 Ru1 Cl2 87.96(5)
C1 S1 Ru1 100.76(16)
C2 S2 Pd1 100.04(16)
C11 P1 C5 105.0(3)
C11 P1 C8 107.5(3)
C5 P1 C8 104.3(3)
C11 P1 Pd1 109.6(2)
C5 P1 Pd1 115.52(18)
C8 P1 Pd1 114.18(19)
C1 N1 C3 117.0(4)
C1 N1 Pd1 120.1(3)
C3 N1 Pd1 122.9(3)
C2 N2 C4 118.0(4)
C2 N2 Ru1 122.6(3)
C4 N2 Ru1 119.0(3)
N1 C1 C2 118.4(4)
N1 C1 S1 124.9(3)
C2 C1 S1 116.7(3)
N2 C2 C1 118.3(4)
N2 C2 S2 124.6(3)
C1 C2 S2 117.1(3)
N1 C3 H3A 109.5
N1 C3 H3B 109.5
H3A C3 H3B 109.5
N1 C3 H3C 109.5
H3A C3 H3C 109.5
H3B C3 H3C 109.5
N2 C4 H4A 109.5
N2 C4 H4B 109.5
H4A C4 H4B 109.5
N2 C4 H4C 109.5
H4A C4 H4C 109.5
H4B C4 H4C 109.5
C6 C5 P1 114.3(4)
C6 C5 H5A 108.7
P1 C5 H5A 108.7
C6 C5 H5B 108.7
P1 C5 H5B 108.7
H5A C5 H5B 107.6
C5 C6 C7 113.0(5)
C5 C6 H6A 109.0
C7 C6 H6A 109.0
C5 C6 H6B 109.0
C7 C6 H6B 109.0
H6A C6 H6B 107.8
C6 C7 H7A 109.5
C6 C7 H7B 109.5
H7A C7 H7B 109.5
C6 C7 H7C 109.5
H7A C7 H7C 109.5
H7B C7 H7C 109.5
C9 C8 P1 116.7(4)
C9 C8 H8A 108.1
P1 C8 H8A 108.1
C9 C8 H8B 108.1
P1 C8 H8B 108.1
H8A C8 H8B 107.3
C10 C9 C8 110.9(6)
C10 C9 H9A 109.5
C8 C9 H9A 109.5
C10 C9 H9B 109.5
C8 C9 H9B 109.5
H9A C9 H9B 108.0
C9 C10 H10A 109.5
C9 C10 H10B 109.5
H10A C10 H10B 109.5
C9 C10 H10C 109.5
H10A C10 H10C 109.5
H10B C10 H10C 109.5
C12 C11 P1 112.4(5)
C12 C11 H11A 109.1
P1 C11 H11A 109.1
C12 C11 H11B 109.1
P1 C11 H11B 109.1
H11A C11 H11B 107.9
C13 C12 C11 115.4(7)
C13 C12 H12A 108.4
C11 C12 H12A 108.4
C13 C12 H12B 108.4
C11 C12 H12B 108.4
H12A C12 H12B 107.5
C12 C13 H13A 109.5
C12 C13 H13B 109.5
H13A C13 H13B 109.5
C12 C13 H13C 109.5
H13A C13 H13C 109.5
H13B C13 H13C 109.5
C19 C14 C15 116.0(6)
C19 C14 C20 123.8(6)
C15 C14 C20 120.2(6)
C19 C14 Ru1 69.9(4)
C15 C14 Ru1 69.9(3)
C20 C14 Ru1 128.7(5)
C16 C15 C14 123.1(5)
C16 C15 Ru1 72.6(3)
C14 C15 Ru1 72.2(3)
C16 C15 H15A 117.8
C14 C15 H15A 117.8
Ru1 C15 H15A 117.8
C15 C16 C17 120.6(5)
C15 C16 Ru1 70.6(3)
C17 C16 Ru1 73.0(3)
C15 C16 H16A 119.2
C17 C16 H16A 119.2
Ru1 C16 H16A 119.2
C18 C17 C16 117.3(6)
C18 C17 C23 123.1(6)
C16 C17 C23 119.6(6)
C18 C17 Ru1 70.7(3)
C16 C17 Ru1 69.4(3)
C23 C17 Ru1 129.2(5)
C17 C18 C19 121.0(5)
C17 C18 Ru1 72.7(3)
C19 C18 Ru1 69.1(3)
C17 C18 H18A 118.7
C19 C18 H18A 118.7
Ru1 C18 H18A 118.7
C14 C19 C18 121.9(5)
C14 C19 Ru1 72.7(4)
C18 C19 Ru1 73.1(4)
C14 C19 H19A 118.7
C18 C19 H19A 118.7
Ru1 C19 H19A 118.7
C22 C20 C21 117.0(7)
C22 C20 C14 111.8(6)
C21 C20 C14 113.5(6)
C22 C20 H20A 104.3
C21 C20 H20A 104.3
C14 C20 H20A 104.3
C20 C21 H21A 109.5
C20 C21 H21B 109.5
H21A C21 H21B 109.5
C20 C21 H21C 109.5
H21A C21 H21C 109.5
H21B C21 H21C 109.5
C20 C22 H22A 109.5
C20 C22 H22B 109.5
H22A C22 H22B 109.5
C20 C22 H22C 109.5
H22A C22 H22C 109.5
H22B C22 H22C 109.5
C17 C23 H23A 109.5
C17 C23 H23B 109.5
H23A C23 H23B 109.5
C17 C23 H23C 109.5
H23A C23 H23C 109.5
H23B C23 H23C 109.5

loop_
_geom_bond_atom_site_label_1
_geom_bond_atom_site_label_2
_geom_bond_distance
Pd1 N1 2.082(4)
Pd1 P1 2.2477(14)
Pd1 S2 2.2625(13)
Pd1 Cl1 2.3158(15)
Ru1 N2 2.095(4)
Ru1 C19 2.167(6)
Ru1 C15 2.171(5)
Ru1 C16 2.196(5)
Ru1 C14 2.202(6)
Ru1 C18 2.219(6)
Ru1 C17 2.244(5)
Ru1 S1 2.3475(13)
Ru1 Cl2 2.4183(16)
S1 C1 1.719(5)
S2 C2 1.734(5)
P1 C11 1.814(7)
P1 C5 1.820(5)
P1 C8 1.823(5)
N1 C1 1.290(6)
N1 C3 1.469(6)
N2 C2 1.289(5)
N2 C4 1.475(5)
C1 C2 1.485(6)
C3 H3A 0.9600
C3 H3B 0.9600
C3 H3C 0.9600
C4 H4A 0.9600
C4 H4B 0.9600
C4 H4C 0.9600
C5 C6 1.509(7)
C5 H5A 0.9700
C5 H5B 0.9700
C6 C7 1.512(8)
C6 H6A 0.9700
C6 H6B 0.9700
C7 H7A 0.9600
C7 H7B 0.9600
C7 H7C 0.9600
C8 C9 1.518(7)
C8 H8A 0.9700
C8 H8B 0.9700
C9 C10 1.515(8)
C9 H9A 0.9700
C9 H9B 0.9700
C10 H10A 0.9600
C10 H10B 0.9600
C10 H10C 0.9600
C11 C12 1.553(8)
C11 H11A 0.9700
C11 H11B 0.9700
C12 C13 1.391(10)
C12 H12A 0.9700
C12 H12B 0.9700
C13 H13A 0.9600
C13 H13B 0.9600
C13 H13C 0.9600
C14 C19 1.401(8)
C14 C15 1.420(7)
C14 C20 1.530(8)
C15 C16 1.377(7)
C15 H15A 0.9800
C16 C17 1.431(7)
C16 H16A 0.9800
C17 C18 1.398(8)
C17 C23 1.511(8)
C18 C19 1.420(8)
C18 H18A 0.9800
C19 H19A 0.9800
C20 C22 1.433(10)
C20 C21 1.499(9)
C20 H20A 0.9800
C21 H21A 0.9600
C21 H21B 0.9600
C21 H21C 0.9600
C22 H22A 0.9600
C22 H22B 0.9600
C22 H22C 0.9600
C23 H23A 0.9600
C23 H23B 0.9600
C23 H23C 0.9600

loop_
_geom_hbond_atom_site_label_D
_geom_hbond_atom_site_label_H
_geom_hbond_atom_site_label_A
_geom_hbond_distance_DH
_geom_hbond_distance_HA
_geom_hbond_distance_DA
_geom_hbond_angle_DHA
_geom_hbond_site_symmetry_A
C3 H3A S1 0.96 2.81 2.940(6) 87.9 .
C4 H4C S2 0.96 2.41 2.970(5) 116.6 .
C6 H6B Cl1 0.97 2.79 3.634(6) 146.1 2
C18 H18A Cl2 0.98 2.63 3.569(6) 159.7 2_655
C10 H10B Pd1 0.96 3.26 3.920(7) 127.5 2_545

loop_
_geom_torsion_atom_site_label_1
_geom_torsion_atom_site_label_2
_geom_torsion_atom_site_label_3
_geom_torsion_atom_site_label_4
_geom_torsion
C3 N1 C1 C2 -178.2(5)
Pd1 N1 C1 C2 1.3(6)
C3 N1 C1 S1 0.1(7)
Pd1 N1 C1 S1 179.5(3)
Ru1 S1 C1 N1 176.4(4)
Ru1 S1 C1 C2 -5.4(4)
C4 N2 C2 C1 179.6(4)
Ru1 N2 C2 C1 6.3(6)
C4 N2 C2 S2 -0.6(7)
Ru1 N2 C2 S2 -174.0(2)
N1 C1 C2 N2 178.8(5)
S1 C1 C2 N2 0.4(6)
N1 C1 C2 S2 -0.9(6)
S1 C1 C2 S2 -179.3(3)
Pd1 S2 C2 N2 -179.6(4)
Pd1 S2 C2 C1 0.2(4)
C11 P1 C5 C6 171.6(4)
C8 P1 C5 C6 58.6(5)
Pd1 P1 C5 C6 -67.5(4)
P1 C5 C6 C7 178.6(5)
C11 P1 C8 C9 -55.5(6)
C5 P1 C8 C9 55.6(6)
Pd1 P1 C8 C9 -177.4(4)
P1 C8 C9 C10 -173.1(5)
C5 P1 C11 C12 70.6(5)
C8 P1 C11 C12 -178.7(5)
Pd1 P1 C11 C12 -54.0(5)
P1 C11 C12 C13 -179.5(8)
C19 C14 C15 C16 0.1(9)
C20 C14 C15 C16 178.2(6)
Ru1 C14 C15 C16 54.3(5)
C19 C14 C15 Ru1 -54.2(5)
C20 C14 C15 Ru1 123.9(6)
C14 C15 C16 C17 1.2(9)
Ru1 C15 C16 C17 55.4(5)
C14 C15 C16 Ru1 -54.2(5)
C15 C16 C17 C18 -0.5(9)
Ru1 C16 C17 C18 53.8(5)
C15 C16 C17 C23 -178.6(6)
Ru1 C16 C17 C23 -124.3(6)
C15 C16 C17 Ru1 -54.3(5)
C16 C17 C18 C19 -1.6(9)
C23 C17 C18 C19 176.4(6)
Ru1 C17 C18 C19 51.5(5)
C16 C17 C18 Ru1 -53.1(5)
C23 C17 C18 Ru1 124.9(6)
C15 C14 C19 C18 -2.3(9)
C20 C14 C19 C18 179.7(6)
Ru1 C14 C19 C18 -56.4(5)
C15 C14 C19 Ru1 54.2(5)
C20 C14 C19 Ru1 -123.8(6)
C17 C18 C19 C14 3.1(9)
Ru1 C18 C19 C14 56.2(5)
C17 C18 C19 Ru1 -53.2(5)
C19 C14 C20 C22 -116.5(8)
C15 C14 C20 C22 65.5(10)
Ru1 C14 C20 C22 153.0(6)
C19 C14 C20 C21 18.5(10)
C15 C14 C20 C21 -159.4(6)
Ru1 C14 C20 C21 -71.9(9)
